data_2102346
loop_
_publ_author_name
'Marsh, Richard E.'

_publ_section_title
;
 Space group <i>Cc</i>: an update
;
_journal_issue 2
_journal_name_full 'Acta Crystallographica Section B'
_journal_page_first 252
_journal_page_last 253
_journal_paper_doi 10.1107/S0108768104003878
_journal_volume 60
_journal_year 2004
_chemical_formula_moiety 'C32 H50 O4 Zn'
_chemical_formula_sum 'C32 H50 O4 Zn'
_space_group_crystal_system monoclinic
_space_group_IT_number 15
_space_group_name_Hall '-C 2yc'
_space_group_name_H-M_alt 'C 1 2/c 1'
_audit_creation_method CRYM
_cell_angle_alpha 90
_cell_angle_beta 120.57
_cell_angle_gamma 90
_cell_formula_units_Z 4
_cell_length_a 24.0790
_cell_length_b 9.9730
_cell_length_c 14.8280
_cell_volume 3065.874
_cod_data_source_file bk0142.cif
_cod_data_source_block HOBHIP
_cod_depositor_comments
;
 Updating space group information and adding the symmetry operation list.

 Antanas Vaitkus,
 2018-06-14

 Adding the _cell_formula_units_Z data item.

 Antanas Vaitkus,
 2017-08-05

  Added moiety chemical formula from Marsh (2004) paper.
  The summary chemical formula is calculated from moiety formula using
  AdHocParser
  (svn://www.crystallography.net/cod-tools/trunk/Formulae/AdHocParser.yp,
  revision 1441.)

  Andrius Merkys
  2013-11-11
;
_cod_original_sg_symbol_H-M C2/c
_cod_database_code 2102346

loop_
_space_group_symop_id
_space_group_symop_operation_xyz
1 x,y,z
2 -x,y,-z+1/2
3 -x,-y,-z
4 x,-y,z+1/2
5 x+1/2,y+1/2,z
6 -x+1/2,y+1/2,-z+1/2
7 -x+1/2,-y+1/2,-z
8 x+1/2,-y+1/2,z+1/2

loop_
_atom_site_label
_atom_site_type_symbol
_atom_site_fract_x
_atom_site_fract_y
_atom_site_fract_z
Zn Zn 0.00000 0.02430 0.25000
O1 O 0.03805 -0.03945 0.17700
O3 O 0.06200 0.16845 0.34825
C1 C 0.06045 -0.16325 0.18290
C2 C 0.12880 -0.18545 0.23850
C3 C 0.15105 -0.31305 0.24035
C4 C 0.11125 -0.42070 0.19055
C5 C 0.04485 -0.39960 0.13710
C6 C 0.01965 -0.27410 0.13380
C7 C -0.05315 -0.24965 0.07260
C8 C -0.07465 -0.19790 -0.03690
C9 C -0.09275 -0.37090 0.06765
C10 C 0.17380 -0.07050 0.29440
C11 C 0.20360 -0.08190 0.41145
C12 C 0.22620 -0.05380 0.26760
C25 C 0.08945 0.18780 0.45815
C26 C 0.15280 0.25365 0.49675
C27 C 0.15550 0.29580 0.40125
C28 C 0.08865 0.26755 0.31145
H1 H 0.19535 -0.32745 0.27740
H2 H 0.12825 -0.50510 0.19265
H3 H 0.01710 -0.47100 0.10315
H4 H -0.06200 -0.17860 0.10925
H5 H -0.11930 -0.17455 -0.07115
H6 H -0.06835 -0.26595 -0.07620
H7 H -0.04985 -0.12040 -0.03225
H8 H -0.13730 -0.34575 0.03520
H9 H -0.07810 -0.40280 0.13720
H10 H -0.08800 -0.44055 0.02765
H11 H 0.14795 0.01155 0.27255
H12 H 0.22915 -0.00370 0.44445
H13 H 0.23045 -0.16010 0.43600
H14 H 0.17025 -0.08935 0.42835
H15 H 0.20695 -0.04195 0.19350
H16 H 0.25305 -0.13215 0.28900
H17 H 0.25180 0.02325 0.30325
H35 H 0.09490 0.10440 0.49260
H36 H 0.06230 0.24320 0.47135
H37 H 0.15665 0.32940 0.53835
H38 H 0.18675 0.19305 0.53795
H39 H 0.18730 0.24450 0.39520
H40 H 0.16565 0.38965 0.40435
H41 H 0.06275 0.34820 0.29105
H42 H 0.09045 0.23430 0.25165
